data_4300552
loop_
_publ_author_name
'Dikarev, Evgeny V.'
'Filatov, Alexander S.'
'Clerac, Rodolphe'
'Petrukhina, Marina A.'

_publ_section_title
;
Unligated Diruthenium(II,II) Tetra(trifluoroacetate): The First X-Ray 
Structural Study, Thermal Compressibility, Lewis Acidity and Magnetism
;
_journal_issue 2
_journal_name_full 'Inorganic Chemistry'
_journal_page_first 744
_journal_page_last 751
_journal_paper_doi 10.1021/ic051537m
_journal_volume 45
_journal_year 2006
_chemical_formula_moiety 'Ru2 (O2 C C F3)4'
_chemical_formula_sum 'C8 F12 O8 Ru2'
_chemical_formula_weight 654.22
_space_group_IT_number 2
_space_group_name_Hall '-P 1'
_space_group_name_H-M_alt 'P -1'
_symmetry_cell_setting triclinic
_symmetry_space_group_name_Hall '-P 1'
_symmetry_space_group_name_H-M 'P -1'
_cell_angle_alpha 83.493(2)
_cell_angle_beta 83.698(2)
_cell_angle_gamma 86.921(2)
_cell_formula_units_Z 1
_cell_length_a 5.2485(6)
_cell_length_b 8.6377(10)
_cell_length_c 8.9147(10)
_cell_measurement_temperature 100(2)
_cell_volume 398.77(8)
_diffrn_ambient_temperature 100(2)
_exptl_crystal_density_diffrn 2.724
_cod_database_code 4300552

loop_
_symmetry_equiv_pos_as_xyz
'x, y, z'
'-x, -y, -z'

loop_
_atom_site_label
_atom_site_type_symbol
_atom_site_fract_x
_atom_site_fract_y
_atom_site_fract_z
_atom_site_U_iso_or_equiv
_atom_site_adp_type
_atom_site_occupancy
_atom_site_symmetry_multiplicity
_atom_site_calc_flag
_atom_site_refinement_flags
_atom_site_disorder_assembly
_atom_site_disorder_group
Ru1 Ru 0.32045(4) 0.53484(3) -0.05788(3) 0.01535(11) Uani 1 1 d . . .
O1 O 0.2878(4) 0.7394(3) 0.0419(3) 0.0205(5) Uani 1 1 d . . .
F2 F 0.2975(5) 1.0234(3) 0.1283(3) 0.0300(5) Uani 1 1 d . . .
O2 O 0.0998(4) 0.4264(3) 0.1306(3) 0.0184(5) Uani 1 1 d . . .
O4 O 0.5423(4) 0.6397(3) -0.2426(3) 0.0198(5) Uani 1 1 d . . .
F3 F 0.6582(5) 0.9649(3) 0.2187(3) 0.0376(6) Uani 1 1 d . . .
O3 O 0.3549(5) 0.3296(3) -0.1557(3) 0.0207(5) Uani 1 1 d . . .
F6 F -0.0674(5) 0.1721(3) 0.3443(3) 0.0375(6) Uani 1 1 d . . .
F5 F -0.1208(5) 0.3931(3) 0.4316(3) 0.0394(6) Uani 1 1 d . . .
F4 F 0.1960(5) 0.2379(4) 0.4927(3) 0.0491(8) Uani 1 1 d . . .
F1 F 0.3062(6) 0.8817(3) 0.3426(3) 0.0460(7) Uani 1 1 d . . .
C1 C 0.4586(6) 0.7603(4) 0.1256(4) 0.0206(7) Uani 1 1 d . . .
C2 C 0.2207(6) 0.3645(4) 0.2406(4) 0.0191(7) Uani 1 1 d . . .
C3 C 0.4312(8) 0.9109(4) 0.2040(4) 0.0264(8) Uani 1 1 d . . .
C4 C 0.0563(7) 0.2889(4) 0.3797(4) 0.0224(7) Uani 1 1 d . . .

loop_
_atom_site_aniso_label
_atom_site_aniso_U_11
_atom_site_aniso_U_22
_atom_site_aniso_U_33
_atom_site_aniso_U_23
_atom_site_aniso_U_13
_atom_site_aniso_U_12
Ru1 0.00720(15) 0.01540(16) 0.02347(17) 0.00064(10) -0.00420(10) -0.00113(9)
O1 0.0126(11) 0.0189(12) 0.0295(13) -0.0013(10) -0.0013(9) -0.0001(9)
F2 0.0327(12) 0.0205(11) 0.0352(12) -0.0036(9) 0.0015(10) 0.0042(9)
O2 0.0098(11) 0.0190(12) 0.0257(12) 0.0031(9) -0.0037(9) -0.0023(9)
O4 0.0084(11) 0.0222(12) 0.0287(13) 0.0018(10) -0.0055(9) -0.0012(9)
F3 0.0426(15) 0.0270(12) 0.0473(14) -0.0100(11) -0.0128(12) -0.0093(10)
O3 0.0157(11) 0.0196(12) 0.0274(13) -0.0020(10) -0.0041(9) -0.0032(9)
F6 0.0350(13) 0.0332(13) 0.0437(14) -0.0075(11) 0.0070(11) -0.0130(10)
F5 0.0375(14) 0.0378(14) 0.0414(14) -0.0073(11) 0.0046(11) -0.0006(11)
F4 0.0219(13) 0.083(2) 0.0372(14) 0.0256(14) -0.0100(10) -0.0101(13)
F1 0.070(2) 0.0333(14) 0.0299(13) -0.0029(11) 0.0171(12) -0.0024(13)
C1 0.0175(16) 0.0187(16) 0.0243(17) 0.0010(13) 0.0025(12) -0.0057(12)
C2 0.0124(15) 0.0175(16) 0.0282(18) -0.0034(13) -0.0049(13) -0.0009(12)
C3 0.032(2) 0.0229(18) 0.0229(17) -0.0019(14) 0.0019(14) -0.0026(15)
C4 0.0159(16) 0.0235(18) 0.0271(18) 0.0018(14) -0.0027(13) -0.0032(13)

loop_
_geom_bond_atom_site_label_1
_geom_bond_atom_site_label_2
_geom_bond_distance
_geom_bond_site_symmetry_2
_geom_bond_publ_flag
Ru1 O3 2.054(2) . y
Ru1 O1 2.057(2) . y
Ru1 O4 2.060(2) . y
Ru1 O2 2.091(2) . y
Ru1 Ru1 2.2679(5) 2_665 y
Ru1 O2 2.363(2) 2_565 y
O1 C1 1.260(4) . n
F2 C3 1.333(4) . n
O2 C2 1.277(4) . n
O2 Ru1 2.363(2) 2_565 n
O4 C2 1.244(4) 2_665 n
F3 C3 1.327(5) . n
O3 C1 1.249(4) 2_665 n
F6 C4 1.314(4) . n
F5 C4 1.341(4) . n
F4 C4 1.331(4) . n
F1 C3 1.338(4) . n
C1 O3 1.249(4) 2_665 n
C1 C3 1.538(5) . n
C2 O4 1.244(4) 2_665 n
C2 C4 1.533(5) . n
